data_7227242
loop_
_publ_author_name
'Li, Qipeng'
'Luo, Jiagang'
'Wang, Lei'
'Qi, Cen'
'Yang, Yongsheng'
'Zhang, Xinjun'
'Qian, Jinjie'

_publ_section_title
;
 Two cage-based zinc-tetracarboxylate frameworks with white-light emission
;
_journal_issue 2
_journal_name_full CrystEngComm
_journal_page_first 214
_journal_paper_doi 10.1039/C6CE02281B
_journal_volume 19
_journal_year 2017
_chemical_formula_sum 'C32 H20 N4 O20 Zn4'
_chemical_formula_weight 1042.00
_chemical_name_systematic
; 
 ? 
;
_space_group_IT_number 148
_symmetry_cell_setting trigonal
_symmetry_space_group_name_Hall '-R 3'
_symmetry_space_group_name_H-M 'R -3 :H'
_atom_sites_solution_hydrogens geom
_atom_sites_solution_primary direct
_atom_sites_solution_secondary difmap
_audit_creation_method SHELXL-97
_audit_update_record
;
2014-08-29 deposited with the CCDC.
2016-12-07 downloaded from the CCDC.
;
_cell_angle_alpha 90.00
_cell_angle_beta 90.00
_cell_angle_gamma 120.00
_cell_formula_units_Z 18
_cell_length_a 38.569(9)
_cell_length_b 38.569(9)
_cell_length_c 28.647(9)
_cell_measurement_reflns_used 22908
_cell_measurement_temperature 173(2)
_cell_measurement_theta_max 27.6336
_cell_measurement_theta_min 2.1504
_cell_volume 36905(17)
_computing_structure_refinement 'SHELXL-97 (Sheldrick, 1997)'
_computing_structure_solution 'SHELXS-97 (Sheldrick, 1990)'
_diffrn_ambient_temperature 173(2)
_diffrn_measured_fraction_theta_full 0.991
_diffrn_measured_fraction_theta_max 0.991
_diffrn_radiation_monochromator graphite
_diffrn_radiation_source 'fine-focus sealed tube'
_diffrn_radiation_type MoK\a
_diffrn_radiation_wavelength 0.71073
_diffrn_reflns_av_R_equivalents 0.0584
_diffrn_reflns_av_sigmaI/netI 0.0507
_diffrn_reflns_limit_h_max 45
_diffrn_reflns_limit_h_min -42
_diffrn_reflns_limit_k_max 45
_diffrn_reflns_limit_k_min -42
_diffrn_reflns_limit_l_max 34
_diffrn_reflns_limit_l_min -33
_diffrn_reflns_number 66016
_diffrn_reflns_theta_full 25.00
_diffrn_reflns_theta_max 25.00
_diffrn_reflns_theta_min 2.15
_exptl_absorpt_coefficient_mu 1.197
_exptl_absorpt_correction_T_max 1.0000
_exptl_absorpt_correction_T_min 0.8673
_exptl_absorpt_correction_type multi-scan
_exptl_crystal_colour Orange
_exptl_crystal_density_diffrn 0.844
_exptl_crystal_density_method 'not measured'
_exptl_crystal_description Prism
_exptl_crystal_F_000 9360
_exptl_crystal_size_max 0.6000
_exptl_crystal_size_mid 0.6000
_exptl_crystal_size_min 0.5000
_platon_squeeze_details
;
;
_refine_diff_density_max 2.390
_refine_diff_density_min -1.887
_refine_diff_density_rms 0.179
_refine_ls_extinction_method none
_refine_ls_goodness_of_fit_ref 1.053
_refine_ls_hydrogen_treatment mixed
_refine_ls_matrix_type full
_refine_ls_number_parameters 541
_refine_ls_number_reflns 14309
_refine_ls_number_restraints 4
_refine_ls_restrained_S_all 1.052
_refine_ls_R_factor_all 0.1442
_refine_ls_R_factor_gt 0.1307
_refine_ls_shift/su_max 0.004
_refine_ls_shift/su_mean 0.001
_refine_ls_structure_factor_coef Fsqd
_refine_ls_weighting_details 'calc w=1/[\s^2^(Fo^2^)+(0.3685P)^2^+0.0000P] where P=(Fo^2^+2Fc^2^)/3'
_refine_ls_weighting_scheme calc
_refine_ls_wR_factor_gt 0.4007
_refine_ls_wR_factor_ref 0.4265
_reflns_number_gt 10914
_reflns_number_total 14309
_reflns_threshold_expression >2sigma(I)
_cod_data_source_file c6ce02281b2.cif
_cod_data_source_block FJI-7
_cod_depositor_comments
;
The following automatic conversions were performed:

'_exptl_absorpt_correction_type' value 'Multi-scan' changed to
'multi-scan' according to
/usr/data/users/saulius/crontab/automatic-downloads/rss-feeds/RSC/lib/dictionaries/cif_core.dic
dictionary named 'cif_core.dic' version 2.4.2 from 2011-04-26.

Automatic conversion script
Id: cif_fix_values 4268 2015-11-12 08:31:59Z antanas 

 Adding full bibliography for 7227241--7227242.cif.
;
_cod_original_cell_volume 36906(17)
_cod_original_sg_symbol_H-M R-3
_cod_database_code 7227242

loop_
_symmetry_equiv_pos_as_xyz
'x, y, z'
'-y, x-y, z'
'-x+y, -x, z'
'x+2/3, y+1/3, z+1/3'
'-y+2/3, x-y+1/3, z+1/3'
'-x+y+2/3, -x+1/3, z+1/3'
'x+1/3, y+2/3, z+2/3'
'-y+1/3, x-y+2/3, z+2/3'
'-x+y+1/3, -x+2/3, z+2/3'
'-x, -y, -z'
'y, -x+y, -z'
'x-y, x, -z'
'-x+2/3, -y+1/3, -z+1/3'
'y+2/3, -x+y+1/3, -z+1/3'
'x-y+2/3, x+1/3, -z+1/3'
'-x+1/3, -y+2/3, -z+2/3'
'y+1/3, -x+y+2/3, -z+2/3'
'x-y+1/3, x+2/3, -z+2/3'

loop_
_atom_site_label
_atom_site_type_symbol
_atom_site_fract_x
_atom_site_fract_y
_atom_site_fract_z
_atom_site_U_iso_or_equiv
_atom_site_adp_type
_atom_site_occupancy
_atom_site_symmetry_multiplicity
_atom_site_calc_flag
_atom_site_refinement_flags
Zn1 Zn -0.28056(2) 0.24205(2) 0.45337(3) 0.0417(3) Uani 1 1 d D
Zn2 Zn -0.26135(2) 0.21700(2) 0.54392(3) 0.0409(3) Uani 1 1 d D
Zn3 Zn -0.03034(2) 0.23275(2) 0.54976(3) 0.0398(3) Uani 1 1 d D
Zn4 Zn 0.01533(2) 0.25878(2) 0.46014(3) 0.0393(3) Uani 1 1 d D
C1 C -0.1582(2) 0.2618(2) 0.4562(3) 0.0500(17) Uani 1 1 d .
C2 C -0.1502(3) 0.2786(4) 0.4123(3) 0.085(4) Uani 1 1 d .
H2A H -0.1696 0.2826 0.3966 0.102 Uiso 1 1 calc R
C3 C -0.1147(3) 0.2894(3) 0.3914(3) 0.067(2) Uani 1 1 d .
C4 C -0.0858(2) 0.2842(3) 0.4131(3) 0.063(2) Uani 1 1 d .
H4A H -0.0613 0.2915 0.3976 0.076 Uiso 1 1 calc R
C5 C -0.0926(2) 0.2680(3) 0.4585(3) 0.0534(19) Uani 1 1 d .
C6 C -0.1299(2) 0.2570(3) 0.4796(3) 0.057(2) Uani 1 1 d .
H6A H -0.1354 0.2462 0.5102 0.068 Uiso 1 1 calc R
C7 C -0.1977(3) 0.2491(3) 0.4772(3) 0.064(2) Uani 1 1 d .
C8 C -0.0633(2) 0.2596(3) 0.4817(3) 0.060(2) Uani 1 1 d .
C9 C -0.0707(3) 0.3383(4) 0.2854(4) 0.080(3) Uani 1 1 d .
C10 C -0.0986(3) 0.3449(3) 0.2636(3) 0.068(3) Uani 1 1 d .
H10A H -0.1236 0.3368 0.2781 0.081 Uiso 1 1 calc R
C11 C -0.0899(2) 0.3639(3) 0.2189(3) 0.058(2) Uani 1 1 d .
C12 C -0.0539(2) 0.3749(3) 0.1993(3) 0.0514(18) Uani 1 1 d .
H12A H -0.0484 0.3864 0.1690 0.062 Uiso 1 1 calc R
C13 C -0.0244(3) 0.3700(3) 0.2222(3) 0.063(2) Uani 1 1 d .
C14 C -0.0336(3) 0.3511(3) 0.2646(3) 0.070(3) Uani 1 1 d .
H14A H -0.0144 0.3467 0.2802 0.084 Uiso 1 1 calc R
C15 C -0.1201(2) 0.3708(2) 0.1967(2) 0.0430(15) Uani 1 1 d .
C16 C 0.0161(2) 0.3839(3) 0.2012(3) 0.055(2) Uani 1 1 d .
C17 C -0.0805(2) 0.1369(2) 0.4487(3) 0.056(2) Uani 1 1 d .
C18 C -0.0724(3) 0.1275(3) 0.4070(4) 0.086(4) Uani 1 1 d .
H18A H -0.0480 0.1458 0.3922 0.103 Uiso 1 1 calc R
C19 C -0.0986(3) 0.0916(3) 0.3839(4) 0.086(4) Uani 1 1 d .
C20 C -0.1356(3) 0.0666(3) 0.4019(3) 0.069(3) Uani 1 1 d .
H20A H -0.1555 0.0448 0.3844 0.083 Uiso 1 1 calc R
C21 C -0.1434(2) 0.0746(2) 0.4478(3) 0.060(2) Uani 1 1 d .
C22 C -0.1165(3) 0.1086(2) 0.4711(3) 0.057(2) Uani 1 1 d .
H22A H -0.1220 0.1132 0.5021 0.068 Uiso 1 1 calc R
C23 C -0.0526(3) 0.1745(2) 0.4716(3) 0.0557(19) Uani 1 1 d .
C24 C -0.1827(2) 0.0453(2) 0.4691(3) 0.0501(18) Uani 1 1 d .
C25 C -0.0166(3) 0.1100(3) 0.2572(3) 0.082(3) Uani 1 1 d .
H25A H 0.0042 0.1322 0.2734 0.098 Uiso 1 1 calc R
C26 C -0.0091(3) 0.0994(2) 0.2140(3) 0.061(2) Uani 1 1 d .
C27 C -0.0409(3) 0.0655(2) 0.1904(3) 0.065(2) Uani 1 1 d .
H27A H -0.0365 0.0581 0.1603 0.078 Uiso 1 1 calc R
C28 C -0.0763(3) 0.0446(3) 0.2108(3) 0.064(2) Uani 1 1 d .
C29 C -0.0850(3) 0.0536(3) 0.2546(4) 0.082(3) Uani 1 1 d .
H29A H -0.1103 0.0372 0.2689 0.099 Uiso 1 1 calc R
C30 C -0.0548(3) 0.0883(3) 0.2771(3) 0.071(3) Uani 1 1 d .
C31 C 0.0317(2) 0.1223(2) 0.1949(4) 0.061(2) Uani 1 1 d .
C32 C -0.1112(2) 0.0054(2) 0.1875(3) 0.058(2) Uani 1 1 d .
N1 N -0.1091(2) 0.3081(3) 0.3454(3) 0.080(3) Uani 1 1 d .
N2 N -0.0750(3) 0.3205(3) 0.3289(3) 0.085(3) Uani 1 1 d .
N3 N -0.0921(3) 0.0803(3) 0.3395(3) 0.102(4) Uani 1 1 d .
N4 N -0.0588(3) 0.1009(3) 0.3206(3) 0.099(3) Uani 1 1 d .
O1 O -0.22376(19) 0.2503(2) 0.4522(2) 0.0667(17) Uani 1 1 d .
O2 O -0.20582(18) 0.2337(2) 0.5186(2) 0.0680(17) Uani 1 1 d .
O3 O -0.03417(16) 0.2658(2) 0.4566(2) 0.0650(16) Uani 1 1 d .
O4 O -0.06938(17) 0.2477(2) 0.52313(19) 0.0603(15) Uani 1 1 d .
O5 O -0.14876(16) 0.36628(18) 0.22137(19) 0.0559(14) Uani 1 1 d .
O6 O -0.11279(16) 0.38497(18) 0.1564(2) 0.0626(15) Uani 1 1 d .
O7 O 0.02151(18) 0.3998(2) 0.1601(2) 0.0627(15) Uani 1 1 d .
O8 O 0.04045(17) 0.38387(19) 0.2257(2) 0.0632(16) Uani 1 1 d .
O9 O -0.02303(16) 0.20169(18) 0.44746(19) 0.0596(14) Uani 1 1 d .
O10 O -0.06182(17) 0.18077(18) 0.5125(2) 0.0678(17) Uani 1 1 d .
O11 O -0.19000(18) 0.05338(16) 0.5097(2) 0.0649(16) Uani 1 1 d .
O12 O -0.20484(18) 0.01670(15) 0.4457(2) 0.0654(17) Uani 1 1 d .
O13 O 0.05776(17) 0.14798(18) 0.2193(2) 0.0620(15) Uani 1 1 d .
O14 O 0.03725(19) 0.11451(19) 0.1527(3) 0.0779(19) Uani 1 1 d .
O15 O -0.10391(16) -0.00020(19) 0.1473(2) 0.0712(18) Uani 1 1 d .
O16 O -0.14018(16) -0.01415(18) 0.2131(2) 0.0621(15) Uani 1 1 d .
O17 O -0.2846(2) 0.2560(2) 0.38763(17) 0.0735(19) Uani 1 1 d D
H17A H -0.2691 0.2540 0.3655 0.088 Uiso 1 1 d R
H17B H -0.3018 0.2644 0.3799 0.088 Uiso 1 1 d R
O18 O -0.2566(2) 0.2036(2) 0.60928(19) 0.091(2) Uani 1 1 d D
H18B H -0.2712 0.2066 0.6318 0.109 Uiso 1 1 d R
H18C H -0.2400 0.1944 0.6166 0.109 Uiso 1 1 d R
O19 O -0.05326(17) 0.21480(19) 0.61260(16) 0.0632(16) Uani 1 1 d D
H19A H -0.0396 0.2097 0.6344 0.076 Uiso 1 1 d R
H19B H -0.0774 0.2118 0.6195 0.076 Uiso 1 1 d R
O20 O 0.03586(19) 0.2740(2) 0.39568(18) 0.0714(18) Uani 1 1 d D
H20B H 0.0193 0.2728 0.3728 0.086 Uiso 1 1 d R
H20C H 0.0617 0.2822 0.3892 0.086 Uiso 1 1 d R

loop_
_atom_site_aniso_label
_atom_site_aniso_U_11
_atom_site_aniso_U_22
_atom_site_aniso_U_33
_atom_site_aniso_U_23
_atom_site_aniso_U_13
_atom_site_aniso_U_12
Zn1 0.0430(5) 0.0461(5) 0.0416(5) -0.0005(3) -0.0003(3) 0.0265(4)
Zn2 0.0498(5) 0.0437(5) 0.0374(5) 0.0019(3) 0.0033(3) 0.0297(4)
Zn3 0.0312(5) 0.0446(5) 0.0398(5) 0.0013(3) 0.0021(3) 0.0161(3)
Zn4 0.0309(5) 0.0416(5) 0.0403(5) 0.0011(3) 0.0020(3) 0.0143(3)
C1 0.043(4) 0.060(4) 0.050(4) 0.007(3) 0.004(3) 0.027(4)
C2 0.046(5) 0.141(9) 0.089(6) 0.075(7) 0.032(4) 0.063(6)
C3 0.053(5) 0.096(7) 0.066(5) 0.036(5) 0.010(4) 0.048(5)
C4 0.043(4) 0.077(6) 0.075(5) 0.028(4) 0.021(4) 0.034(4)
C5 0.042(4) 0.074(5) 0.057(4) 0.022(4) 0.013(3) 0.038(4)
C6 0.044(4) 0.072(5) 0.066(5) 0.019(4) 0.011(3) 0.038(4)
C7 0.060(5) 0.084(6) 0.073(6) 0.006(5) 0.005(4) 0.056(5)
C8 0.024(3) 0.062(5) 0.100(7) -0.010(5) -0.013(4) 0.025(3)
C9 0.064(6) 0.115(8) 0.083(7) 0.024(6) 0.002(5) 0.061(6)
C10 0.046(4) 0.099(7) 0.071(5) 0.044(5) 0.022(4) 0.046(5)
C11 0.038(4) 0.072(5) 0.058(4) 0.009(4) -0.001(3) 0.023(4)
C12 0.043(4) 0.072(5) 0.052(4) 0.013(4) -0.005(3) 0.038(4)
C13 0.053(5) 0.118(8) 0.040(4) 0.007(4) 0.011(3) 0.058(5)
C14 0.047(5) 0.097(7) 0.087(6) 0.020(5) 0.010(4) 0.050(5)
C15 0.041(4) 0.046(4) 0.051(4) 0.000(3) 0.000(3) 0.029(3)
C16 0.037(4) 0.081(6) 0.049(4) 0.007(4) 0.015(3) 0.031(4)
C17 0.043(4) 0.045(4) 0.052(4) -0.012(3) 0.006(3) 0.000(3)
C18 0.044(5) 0.069(6) 0.096(7) -0.040(5) 0.025(5) -0.008(4)
C19 0.065(6) 0.077(6) 0.081(6) -0.021(5) 0.033(5) 0.010(5)
C20 0.045(4) 0.046(4) 0.074(5) -0.014(4) 0.012(4) -0.010(4)
C21 0.047(4) 0.040(4) 0.062(5) -0.003(4) 0.012(4) -0.002(3)
C22 0.054(5) 0.042(4) 0.054(4) -0.007(3) 0.002(4) 0.010(4)
C23 0.057(5) 0.045(4) 0.048(4) 0.001(3) 0.004(4) 0.013(4)
C24 0.034(4) 0.044(4) 0.055(4) 0.007(3) 0.006(3) 0.007(3)
C25 0.048(5) 0.073(6) 0.077(6) -0.035(5) 0.012(4) -0.004(4)
C26 0.071(5) 0.039(4) 0.045(4) 0.009(3) 0.006(4) 0.006(4)
C27 0.051(5) 0.048(4) 0.059(5) -0.014(4) -0.016(4) -0.003(4)
C28 0.063(5) 0.052(5) 0.075(6) -0.009(4) -0.008(4) 0.026(4)
C29 0.047(5) 0.078(6) 0.089(7) -0.036(6) -0.031(5) 0.007(5)
C30 0.052(5) 0.062(5) 0.064(5) -0.014(4) 0.003(4) 0.001(4)
C31 0.042(4) 0.033(4) 0.095(7) 0.000(4) 0.002(4) 0.008(3)
C32 0.051(4) 0.034(4) 0.062(5) -0.004(3) 0.001(4) 0.002(3)
N1 0.049(4) 0.132(8) 0.077(5) 0.046(5) 0.020(4) 0.058(5)
N2 0.059(5) 0.129(8) 0.079(5) 0.035(5) 0.004(4) 0.055(5)
N3 0.066(5) 0.090(6) 0.082(6) -0.041(5) 0.027(5) -0.011(5)
N4 0.059(5) 0.094(6) 0.097(6) -0.044(5) 0.021(5) 0.003(5)
O1 0.075(4) 0.097(5) 0.057(3) 0.011(3) 0.011(3) 0.064(4)
O2 0.054(3) 0.102(5) 0.061(3) 0.014(3) 0.017(3) 0.049(3)
O3 0.041(3) 0.073(4) 0.082(4) -0.003(3) -0.008(3) 0.029(3)
O4 0.051(3) 0.090(4) 0.047(3) 0.012(3) 0.016(2) 0.040(3)
O5 0.045(3) 0.073(4) 0.061(3) 0.018(3) 0.000(2) 0.038(3)
O6 0.048(3) 0.071(4) 0.074(4) 0.014(3) -0.006(3) 0.033(3)
O7 0.059(3) 0.084(4) 0.058(3) 0.016(3) 0.004(3) 0.045(3)
O8 0.045(3) 0.075(4) 0.071(4) 0.028(3) 0.012(3) 0.030(3)
O9 0.042(3) 0.062(3) 0.061(3) -0.011(3) -0.001(2) 0.016(3)
O10 0.045(3) 0.050(3) 0.080(4) -0.006(3) 0.011(3) 0.003(3)
O11 0.060(3) 0.041(3) 0.069(4) 0.010(3) 0.022(3) 0.006(3)
O12 0.063(4) 0.030(3) 0.077(4) 0.000(3) 0.029(3) 0.003(3)
O13 0.054(3) 0.060(3) 0.057(3) 0.015(3) 0.019(3) 0.017(3)
O14 0.057(4) 0.059(4) 0.087(5) 0.000(3) 0.017(3) 0.007(3)
O15 0.040(3) 0.069(4) 0.074(4) -0.018(3) -0.007(3) 0.004(3)
O16 0.037(3) 0.056(3) 0.063(3) -0.005(3) -0.006(2) 0.001(2)
O17 0.101(5) 0.109(5) 0.049(3) 0.011(3) -0.014(3) 0.081(5)
O18 0.118(6) 0.120(6) 0.049(3) 0.009(4) -0.019(4) 0.069(5)
O19 0.049(3) 0.085(4) 0.037(3) 0.020(3) 0.017(2) 0.020(3)
O20 0.057(3) 0.089(4) 0.048(3) 0.003(3) 0.028(3) 0.020(3)

loop_
_atom_type_symbol
_atom_type_description
_atom_type_scat_dispersion_real
_atom_type_scat_dispersion_imag
_atom_type_scat_source
C C 0.0033 0.0016 'International Tables Vol C Tables 4.2.6.8 and 6.1.1.4'
H H 0.0000 0.0000 'International Tables Vol C Tables 4.2.6.8 and 6.1.1.4'
N N 0.0061 0.0033 'International Tables Vol C Tables 4.2.6.8 and 6.1.1.4'
O O 0.0106 0.0060 'International Tables Vol C Tables 4.2.6.8 and 6.1.1.4'
Zn Zn 0.2839 1.4301 'International Tables Vol C Tables 4.2.6.8 and 6.1.1.4'

loop_
_geom_angle_atom_site_label_1
_geom_angle_atom_site_label_2
_geom_angle_atom_site_label_3
_geom_angle
_geom_angle_site_symmetry_1
_geom_angle_site_symmetry_3
O17 Zn1 O15 103.2(3) . 5_455
O17 Zn1 O14 102.6(3) . 6_455
O15 Zn1 O14 87.8(3) 5_455 6_455
O17 Zn1 O1 99.5(3) . .
O15 Zn1 O1 157.3(3) 5_455 .
O14 Zn1 O1 86.3(3) 6_455 .
O17 Zn1 O5 99.4(3) . 17_445
O15 Zn1 O5 90.8(3) 5_455 17_445
O14 Zn1 O5 157.7(3) 6_455 17_445
O1 Zn1 O5 86.4(3) . 17_445
O17 Zn1 Zn2 167.57(19) . .
O15 Zn1 Zn2 88.23(19) 5_455 .
O14 Zn1 Zn2 82.5(2) 6_455 .
O1 Zn1 Zn2 69.29(16) . .
O5 Zn1 Zn2 75.23(15) 17_445 .
O18 Zn2 O6 103.3(3) . 17_445
O18 Zn2 O13 98.6(3) . 6_455
O6 Zn2 O13 158.0(3) 17_445 6_455
O18 Zn2 O2 101.5(3) . .
O6 Zn2 O2 88.1(3) 17_445 .
O13 Zn2 O2 88.1(3) 6_455 .
O18 Zn2 O16 98.7(3) . 5_455
O6 Zn2 O16 89.6(3) 17_445 5_455
O13 Zn2 O16 86.5(3) 6_455 5_455
O2 Zn2 O16 159.6(2) . 5_455
O18 Zn2 Zn1 168.0(3) . .
O6 Zn2 Zn1 82.82(18) 17_445 .
O13 Zn2 Zn1 75.47(17) 6_455 .
O2 Zn2 Zn1 88.91(17) . .
O16 Zn2 Zn1 70.71(16) 5_455 .
O19 Zn3 O4 100.3(2) . .
O19 Zn3 O10 100.9(3) . .
O4 Zn3 O10 85.5(3) . .
O19 Zn3 O8 103.3(2) . 6_455
O4 Zn3 O8 88.8(3) . 6_455
O10 Zn3 O8 155.7(2) . 6_455
O19 Zn3 O12 98.9(3) . 11_556
O4 Zn3 O12 160.7(2) . 11_556
O10 Zn3 O12 88.9(3) . 11_556
O8 Zn3 O12 88.7(3) 6_455 11_556
O19 Zn3 Zn4 170.89(19) . .
O4 Zn3 Zn4 88.74(15) . .
O10 Zn3 Zn4 80.97(17) . .
O8 Zn3 Zn4 75.30(16) 6_455 .
O12 Zn3 Zn4 72.13(16) 11_556 .
O9 Zn4 O20 97.2(3) . .
O9 Zn4 O7 161.1(2) . 6_455
O20 Zn4 O7 101.6(3) . 6_455
O9 Zn4 O11 90.0(3) . 11_556
O20 Zn4 O11 104.1(3) . 11_556
O7 Zn4 O11 88.2(3) 6_455 11_556
O9 Zn4 O3 84.9(3) . .
O20 Zn4 O3 100.1(3) . .
O7 Zn4 O3 89.0(3) 6_455 .
O11 Zn4 O3 155.7(3) 11_556 .
O9 Zn4 Zn3 78.27(16) . .
O20 Zn4 Zn3 169.2(2) . .
O7 Zn4 Zn3 82.79(16) 6_455 .
O11 Zn4 Zn3 85.80(18) 11_556 .
O3 Zn4 Zn3 69.92(19) . .
C6 C1 C2 120.2(7) . .
C6 C1 C7 121.2(7) . .
C2 C1 C7 118.6(7) . .
C3 C2 C1 120.1(7) . .
C3 C2 H2A 119.9 . .
C1 C2 H2A 119.9 . .
C2 C3 C4 121.5(8) . .
C2 C3 N1 115.2(7) . .
C4 C3 N1 123.2(7) . .
C3 C4 C5 119.8(7) . .
C3 C4 H4A 120.1 . .
C5 C4 H4A 120.1 . .
C6 C5 C4 117.5(7) . .
C6 C5 C8 121.1(7) . .
C4 C5 C8 121.2(7) . .
C1 C6 C5 120.8(7) . .
C1 C6 H6A 119.6 . .
C5 C6 H6A 119.6 . .
O1 C7 O2 121.8(8) . .
O1 C7 C1 118.0(8) . .
O2 C7 C1 119.8(7) . .
O4 C8 O3 126.7(7) . .
O4 C8 C5 118.9(7) . .
O3 C8 C5 114.4(8) . .
C10 C9 C14 120.0(9) . .
C10 C9 N2 126.0(9) . .
C14 C9 N2 113.9(8) . .
C9 C10 C11 119.9(8) . .
C9 C10 H10A 120.1 . .
C11 C10 H10A 120.1 . .
C12 C11 C10 118.2(7) . .
C12 C11 C15 123.2(7) . .
C10 C11 C15 118.5(7) . .
C11 C12 C13 122.5(7) . .
C11 C12 H12A 118.8 . .
C13 C12 H12A 118.8 . .
C14 C13 C12 118.1(7) . .
C14 C13 C16 119.8(7) . .
C12 C13 C16 122.1(7) . .
C13 C14 C9 121.1(8) . .
C13 C14 H14A 119.4 . .
C9 C14 H14A 119.4 . .
O6 C15 O5 125.4(6) . .
O6 C15 C11 116.9(6) . .
O5 C15 C11 117.2(6) . .
O8 C16 O7 127.2(7) . .
O8 C16 C13 116.7(7) . .
O7 C16 C13 115.4(7) . .
C18 C17 C22 118.0(7) . .
C18 C17 C23 121.2(7) . .
C22 C17 C23 120.7(7) . .
C17 C18 C19 122.8(8) . .
C17 C18 H18A 118.6 . .
C19 C18 H18A 118.6 . .
C20 C19 N3 114.1(9) . .
C20 C19 C18 120.0(8) . .
N3 C19 C18 125.4(9) . .
C19 C20 C21 117.3(8) . .
C19 C20 H20A 121.3 . .
C21 C20 H20A 121.3 . .
C22 C21 C20 121.3(7) . .
C22 C21 C24 121.3(7) . .
C20 C21 C24 117.4(7) . .
C21 C22 C17 119.6(7) . .
C21 C22 H22A 120.2 . .
C17 C22 H22A 120.2 . .
O10 C23 O9 123.3(7) . .
O10 C23 C17 117.5(7) . .
O9 C23 C17 118.5(7) . .
O12 C24 O11 126.1(7) . .
O12 C24 C21 116.9(7) . .
O11 C24 C21 117.0(7) . .
C26 C25 C30 120.1(8) . .
C26 C25 H25A 119.9 . .
C30 C25 H25A 119.9 . .
C25 C26 C27 118.9(8) . .
C25 C26 C31 118.4(8) . .
C27 C26 C31 122.7(8) . .
C28 C27 C26 119.8(8) . .
C28 C27 H27A 120.1 . .
C26 C27 H27A 120.1 . .
C27 C28 C29 123.4(8) . .
C27 C28 C32 121.5(8) . .
C29 C28 C32 115.0(8) . .
C28 C29 C30 117.5(10) . .
C28 C29 H29A 121.3 . .
C30 C29 H29A 121.3 . .
N4 C30 C25 115.4(8) . .
N4 C30 C29 124.2(9) . .
C25 C30 C29 120.1(9) . .
O13 C31 O14 124.1(8) . .
O13 C31 C26 118.3(9) . .
O14 C31 C26 117.5(8) . .
O16 C32 O15 132.0(7) . .
O16 C32 C28 114.4(7) . .
O15 C32 C28 113.6(7) . .
N2 N1 C3 113.4(7) . .
N1 N2 C9 111.8(8) . .
N4 N3 C19 118.8(8) . .
N3 N4 C30 115.6(8) . .
C7 O1 Zn1 143.0(6) . .
C7 O2 Zn2 116.4(5) . .
C8 O3 Zn4 138.6(6) . .
C8 O4 Zn3 115.8(5) . .
C15 O5 Zn1 131.6(5) . 18
C15 O6 Zn2 124.3(5) . 18
C16 O7 Zn4 122.0(5) . 8_554
C16 O8 Zn3 132.5(5) . 8_554
C23 O9 Zn4 131.9(5) . .
C23 O10 Zn3 125.1(5) . .
C24 O11 Zn4 118.8(5) . 12_556
C24 O12 Zn3 136.8(5) . 12_556
C31 O13 Zn2 135.0(6) . 8_554
C31 O14 Zn1 123.0(6) . 8_554
C32 O15 Zn1 114.5(5) . 9_444
C32 O16 Zn2 133.6(6) . 9_444
Zn1 O17 H17A 119.9 . .
Zn1 O17 H17B 120.1 . .
H17A O17 H17B 120.0 . .
Zn2 O18 H18B 119.9 . .
Zn2 O18 H18C 120.1 . .
H18B O18 H18C 120.0 . .
Zn3 O19 H19A 120.1 . .
Zn3 O19 H19B 119.9 . .
H19A O19 H19B 120.0 . .
Zn4 O20 H20B 119.7 . .
Zn4 O20 H20C 120.3 . .
H20B O20 H20C 120.0 . .

loop_
_geom_bond_atom_site_label_1
_geom_bond_atom_site_label_2
_geom_bond_distance
_geom_bond_site_symmetry_2
Zn1 O17 1.986(5) .
Zn1 O15 1.995(6) 5_455
Zn1 O14 2.035(6) 6_455
Zn1 O1 2.051(6) .
Zn1 O5 2.068(5) 17_445
Zn1 Zn2 2.9880(13) .
Zn2 O18 1.975(5) .
Zn2 O6 2.017(5) 17_445
Zn2 O13 2.018(6) 6_455
Zn2 O2 2.037(5) .
Zn2 O16 2.070(5) 5_455
Zn3 O19 1.972(4) .
Zn3 O4 2.013(6) .
Zn3 O10 2.048(6) .
Zn3 O8 2.065(6) 6_455
Zn3 O12 2.069(5) 11_556
Zn3 Zn4 2.9888(13) .
Zn4 O9 1.978(6) .
Zn4 O20 1.979(5) .
Zn4 O7 2.016(6) 6_455
Zn4 O11 2.031(5) 11_556
Zn4 O3 2.060(6) .
C1 C6 1.369(11) .
C1 C2 1.380(11) .
C1 C7 1.475(11) .
C2 C3 1.354(11) .
C2 H2A 0.9500 .
C3 C4 1.377(11) .
C3 N1 1.466(10) .
C4 C5 1.409(11) .
C4 H4A 0.9500 .
C5 C6 1.415(10) .
C5 C8 1.478(10) .
C6 H6A 0.9500 .
C7 O1 1.253(10) .
C7 O2 1.295(10) .
C8 O4 1.252(11) .
C8 O3 1.253(10) .
C9 C10 1.372(12) .
C9 C14 1.392(13) .
C9 N2 1.393(13) .
C10 C11 1.429(11) .
C10 H10A 0.9500 .
C11 C12 1.352(11) .
C11 C15 1.467(10) .
C12 C13 1.407(10) .
C12 H12A 0.9500 .
C13 C14 1.368(12) .
C13 C16 1.499(10) .
C14 H14A 0.9500 .
C15 O6 1.246(9) .
C15 O5 1.247(9) .
C16 O8 1.175(10) .
C16 O7 1.295(10) .
C17 C18 1.329(12) .
C17 C22 1.421(11) .
C17 C23 1.462(10) .
C18 C19 1.404(13) .
C18 H18A 0.9500 .
C19 C20 1.364(13) .
C19 N3 1.408(12) .
C20 C21 1.415(12) .
C20 H20A 0.9500 .
C21 C22 1.371(11) .
C21 C24 1.494(10) .
C22 H22A 0.9500 .
C23 O10 1.284(10) .
C23 O9 1.297(10) .
C24 O12 1.206(9) .
C24 O11 1.272(10) .
C25 C26 1.378(12) .
C25 C30 1.401(12) .
C25 H25A 0.9500 .
C26 C27 1.438(11) .
C26 C31 1.472(12) .
C27 C28 1.323(13) .
C27 H27A 0.9500 .
C28 C29 1.390(14) .
C28 C32 1.583(11) .
C29 C30 1.416(11) .
C29 H29A 0.9500 .
C30 N4 1.372(12) .
C31 O13 1.219(10) .
C31 O14 1.289(12) .
C32 O16 1.230(10) .
C32 O15 1.230(10) .
N1 N2 1.246(11) .
N3 N4 1.248(11) .
O5 Zn1 2.068(5) 18
O6 Zn2 2.017(5) 18
O7 Zn4 2.016(6) 8_554
O8 Zn3 2.065(6) 8_554
O11 Zn4 2.031(5) 12_556
O12 Zn3 2.069(5) 12_556
O13 Zn2 2.018(6) 8_554
O14 Zn1 2.035(6) 8_554
O15 Zn1 1.995(6) 9_444
O16 Zn2 2.070(5) 9_444
O17 H17A 0.9000 .
O17 H17B 0.8999 .
O18 H18B 0.9000 .
O18 H18C 0.9001 .
O19 H19A 0.8999 .
O19 H19B 0.9000 .
O20 H20B 0.9001 .
O20 H20C 0.9000 .

loop_
_platon_squeeze_void_nr
_platon_squeeze_void_average_x
_platon_squeeze_void_average_y
_platon_squeeze_void_average_z
_platon_squeeze_void_volume
_platon_squeeze_void_count_electrons
_platon_squeeze_void_content
1 -0.010 -0.007 -0.002 24574 7414 ' '
